data_4078449
loop_
_publ_author_name
'Ren, Shikuo'
'Qiu, Zaozao'
'Xie, Zuowei'

_publ_section_title
;
 Reaction of Zirconocene--Carboryne with Alkenes: Synthesis and Structure
 of Zirconacyclopentanes with a Carborane Auxiliary
;
_journal_issue 12
_journal_name_full Organometallics
_journal_page_first 4435
_journal_paper_doi 10.1021/om300202p
_journal_volume 31
_journal_year 2012
_chemical_formula_sum 'C17 H32 B10 Si Zr'
_chemical_formula_weight 463.84
_chemical_name_systematic
;

 ?

;
_space_group_IT_number 14
_symmetry_cell_setting monoclinic
_symmetry_space_group_name_Hall '-P 2ybc'
_symmetry_space_group_name_H-M 'P 1 21/c 1'
_atom_sites_solution_hydrogens geom
_atom_sites_solution_primary direct
_atom_sites_solution_secondary difmap
_audit_creation_method SHELXL-97
_cell_angle_alpha 90.00
_cell_angle_beta 99.115(2)
_cell_angle_gamma 90.00
_cell_formula_units_Z 4
_cell_length_a 11.0854(16)
_cell_length_b 9.0659(14)
_cell_length_c 23.525(4)
_cell_measurement_reflns_used 968
_cell_measurement_temperature 293(2)
_cell_measurement_theta_max 27.98
_cell_measurement_theta_min 2.41
_cell_volume 2334.4(6)
_computing_cell_refinement 'BRUKER SMART CCD DIFFRACTOMETER'
_computing_data_collection 'BRUKER SMART CCD DIFFRACTOMETER'
_computing_data_reduction 'BRUKER SMART CCD DIFFRACTOMETER'
_computing_molecular_graphics 'SIEMENS SHELXTL'
_computing_publication_material 'SIEMENS SHELXTL'
_computing_structure_refinement 'SHELXL-97 (Sheldrick, 1997)'
_computing_structure_solution 'SHELXS-97 (Sheldrick, 1990)'
_diffrn_ambient_temperature 293(2)
_diffrn_measured_fraction_theta_full 0.992
_diffrn_measured_fraction_theta_max 0.992
_diffrn_measurement_device_type 'BRUKER SMART CCD DIFFRACTOMETER'
_diffrn_measurement_method 'OMEGA SCAN'
_diffrn_radiation_monochromator graphite
_diffrn_radiation_source 'fine-focus sealed tube'
_diffrn_radiation_type MoK\a
_diffrn_radiation_wavelength 0.71073
_diffrn_reflns_av_R_equivalents 0.0370
_diffrn_reflns_av_sigmaI/netI 0.0409
_diffrn_reflns_limit_h_max 11
_diffrn_reflns_limit_h_min -14
_diffrn_reflns_limit_k_max 11
_diffrn_reflns_limit_k_min -11
_diffrn_reflns_limit_l_max 31
_diffrn_reflns_limit_l_min -28
_diffrn_reflns_number 15339
_diffrn_reflns_theta_full 28.04
_diffrn_reflns_theta_max 28.04
_diffrn_reflns_theta_min 1.75
_exptl_absorpt_coefficient_mu 0.525
_exptl_absorpt_correction_T_max 1.0000
_exptl_absorpt_correction_T_min 0.747961
_exptl_absorpt_correction_type multi-scan
_exptl_crystal_colour orange
_exptl_crystal_density_diffrn 1.320
_exptl_crystal_density_meas 0
_exptl_crystal_density_method 'not measured'
_exptl_crystal_description block
_exptl_crystal_F_000 952
_exptl_crystal_size_max 0.40
_exptl_crystal_size_mid 0.30
_exptl_crystal_size_min 0.20
_refine_diff_density_max 0.845
_refine_diff_density_min -0.240
_refine_diff_density_rms 0.075
_refine_ls_extinction_method none
_refine_ls_goodness_of_fit_ref 1.046
_refine_ls_hydrogen_treatment riding
_refine_ls_matrix_type full
_refine_ls_number_parameters 262
_refine_ls_number_reflns 5596
_refine_ls_number_restraints 0
_refine_ls_restrained_S_all 1.046
_refine_ls_R_factor_all 0.0453
_refine_ls_R_factor_gt 0.0350
_refine_ls_shift/su_max 0.001
_refine_ls_shift/su_mean 0.000
_refine_ls_structure_factor_coef Fsqd
_refine_ls_weighting_details 'calc w=1/[\s^2^(Fo^2^)+(0.0519P)^2^+0.4779P] where P=(Fo^2^+2Fc^2^)/3'
_refine_ls_weighting_scheme calc
_refine_ls_wR_factor_gt 0.0884
_refine_ls_wR_factor_ref 0.0951
_reflns_number_gt 4657
_reflns_number_total 5596
_reflns_threshold_expression >2sigma(I)
_cod_data_source_file om300202p_si_002.cif
_cod_data_source_block 3m
_cod_depositor_comments
;
The following automatic conversions were performed:

'_symmetry_cell_setting' value 'Monoclinic' changed to 'monoclinic'
according to /home/saulius/struct/CIF-dictionaries/cif_core.dic
dictionary named 'cif_core.dic' version 2.4.1 from 2010-06-29.

Automatic conversion script
Id: cif_fix_values 1891 2012-01-12 08:04:46Z andrius 
;
_cod_original_sg_symbol_H-M P2(1)/c
_cod_database_code 4078449

loop_
_symmetry_equiv_pos_as_xyz
'x, y, z'
'-x, y+1/2, -z+1/2'
'-x, -y, -z'
'x, -y-1/2, z-1/2'

loop_
_atom_site_label
_atom_site_type_symbol
_atom_site_fract_x
_atom_site_fract_y
_atom_site_fract_z
_atom_site_U_iso_or_equiv
_atom_site_adp_type
_atom_site_occupancy
_atom_site_symmetry_multiplicity
_atom_site_calc_flag
_atom_site_refinement_flags
Zr1 Zr 0.257683(16) 0.44624(2) 0.155237(8) 0.02604(8) Uani 1 1 d .
Si1 Si 0.33059(6) 0.20071(7) 0.03742(3) 0.03638(15) Uani 1 1 d .
C1 C 0.01155(19) 0.2352(2) 0.11365(8) 0.0302(4) Uani 1 1 d .
C2 C 0.04885(18) 0.3796(2) 0.15850(9) 0.0288(4) Uani 1 1 d .
C11 C 0.1163(2) 0.1755(3) 0.08480(9) 0.0344(5) Uani 1 1 d .
H11A H 0.0823 0.1360 0.0474 0.041 Uiso 1 1 calc R
H11B H 0.1552 0.0947 0.1078 0.041 Uiso 1 1 calc R
C12 C 0.21532(19) 0.2914(2) 0.07673(9) 0.0309(4) Uani 1 1 d .
H12A H 0.1715 0.3566 0.0472 0.037 Uiso 1 1 calc R
C13 C 0.2549(3) 0.1614(4) -0.03814(12) 0.0692(9) Uani 1 1 d .
H13A H 0.1850 0.0994 -0.0373 0.104 Uiso 1 1 calc R
H13B H 0.3116 0.1122 -0.0586 0.104 Uiso 1 1 calc R
H13C H 0.2294 0.2524 -0.0572 0.104 Uiso 1 1 calc R
C14 C 0.3862(3) 0.0218(3) 0.07181(15) 0.0621(8) Uani 1 1 d .
H14A H 0.3176 -0.0407 0.0749 0.093 Uiso 1 1 calc R
H14B H 0.4310 0.0404 0.1095 0.093 Uiso 1 1 calc R
H14C H 0.4385 -0.0261 0.0486 0.093 Uiso 1 1 calc R
C15 C 0.4643(2) 0.3211(3) 0.03139(12) 0.0500(6) Uani 1 1 d .
H15A H 0.5200 0.2693 0.0111 0.075 Uiso 1 1 calc R
H15B H 0.5050 0.3465 0.0692 0.075 Uiso 1 1 calc R
H15C H 0.4368 0.4093 0.0108 0.075 Uiso 1 1 calc R
C16 C 0.2862(3) 0.6258(3) 0.07573(12) 0.0515(7) Uani 1 1 d .
H16A H 0.2983 0.5992 0.0367 0.062 Uiso 1 1 calc R
C17 C 0.3778(3) 0.6524(3) 0.12183(15) 0.0619(8) Uani 1 1 d .
H17A H 0.4657 0.6508 0.1205 0.074 Uiso 1 1 calc R
C18 C 0.3227(3) 0.7096(3) 0.16698(12) 0.0621(9) Uani 1 1 d .
H18A H 0.3659 0.7543 0.2024 0.075 Uiso 1 1 calc R
C19 C 0.1989(3) 0.7170(3) 0.14806(12) 0.0529(7) Uani 1 1 d .
H19A H 0.1390 0.7648 0.1685 0.063 Uiso 1 1 calc R
C20 C 0.1764(3) 0.6659(3) 0.09219(12) 0.0481(6) Uani 1 1 d .
H20A H 0.0973 0.6697 0.0668 0.058 Uiso 1 1 calc R
C21 C 0.2983(2) 0.3080(3) 0.24962(9) 0.0409(5) Uani 1 1 d .
H21A H 0.2368 0.2815 0.2735 0.049 Uiso 1 1 calc R
C22 C 0.3402(2) 0.2162(3) 0.20888(10) 0.0395(5) Uani 1 1 d .
H22A H 0.3130 0.1150 0.1995 0.047 Uiso 1 1 calc R
C23 C 0.4408(2) 0.2862(3) 0.19077(10) 0.0407(5) Uani 1 1 d .
H23A H 0.4953 0.2416 0.1666 0.049 Uiso 1 1 calc R
C24 C 0.4607(2) 0.4203(3) 0.21991(11) 0.0426(6) Uani 1 1 d .
H24A H 0.5316 0.4848 0.2198 0.051 Uiso 1 1 calc R
C25 C 0.3717(2) 0.4350(3) 0.25616(10) 0.0426(6) Uani 1 1 d .
H25A H 0.3708 0.5110 0.2857 0.051 Uiso 1 1 calc R
B3 B -0.0467(2) 0.4038(3) 0.09286(12) 0.0374(6) Uani 1 1 d .
H3 H -0.0197 0.4682 0.0573 0.045 Uiso 1 1 calc R
B4 B -0.1371(2) 0.2427(3) 0.07996(12) 0.0428(6) Uani 1 1 d .
H4 H -0.1695 0.2024 0.0361 0.051 Uiso 1 1 calc R
B5 B -0.0911(2) 0.1195(3) 0.13728(11) 0.0342(5) Uani 1 1 d .
H5 H -0.0932 -0.0007 0.1307 0.041 Uiso 1 1 calc R
B6 B 0.0255(2) 0.2061(3) 0.18573(10) 0.0294(5) Uani 1 1 d .
H6 H 0.0997 0.1417 0.2107 0.035 Uiso 1 1 calc R
B7 B -0.0789(2) 0.4881(3) 0.15689(13) 0.0406(6) Uani 1 1 d .
H7 H -0.0744 0.6083 0.1633 0.049 Uiso 1 1 calc R
B8 B -0.1979(3) 0.4025(4) 0.10751(15) 0.0499(7) Uani 1 1 d .
H8 H -0.2707 0.4675 0.0818 0.060 Uiso 1 1 calc R
B9 B -0.2265(2) 0.2255(3) 0.13535(13) 0.0434(6) Uani 1 1 d .
H9 H -0.3179 0.1753 0.1279 0.052 Uiso 1 1 calc R
B10 B -0.1245(2) 0.2019(3) 0.20114(11) 0.0367(6) Uani 1 1 d .
H10 H -0.1498 0.1354 0.2365 0.044 Uiso 1 1 calc R
B11 B -0.0339(2) 0.3638(3) 0.21412(11) 0.0359(5) Uani 1 1 d .
H11 H 0.0004 0.4030 0.2580 0.043 Uiso 1 1 calc R
B12 B -0.1908(3) 0.3767(4) 0.18344(14) 0.0471(7) Uani 1 1 d .
H12 H -0.2593 0.4243 0.2072 0.057 Uiso 1 1 calc R

loop_
_atom_site_aniso_label
_atom_site_aniso_U_11
_atom_site_aniso_U_22
_atom_site_aniso_U_33
_atom_site_aniso_U_23
_atom_site_aniso_U_13
_atom_site_aniso_U_12
Zr1 0.02408(12) 0.02333(12) 0.03009(12) 0.00281(7) 0.00238(7) -0.00366(7)
Si1 0.0440(4) 0.0275(3) 0.0412(3) -0.0029(3) 0.0176(3) -0.0063(3)
C1 0.0294(10) 0.0299(11) 0.0304(10) 0.0013(8) 0.0022(8) -0.0082(8)
C2 0.0262(10) 0.0266(11) 0.0334(10) 0.0004(8) 0.0039(8) -0.0010(8)
C11 0.0370(12) 0.0334(12) 0.0349(11) -0.0052(9) 0.0118(9) -0.0088(9)
C12 0.0342(11) 0.0275(11) 0.0318(10) 0.0007(8) 0.0079(8) -0.0056(8)
C13 0.089(2) 0.070(2) 0.0510(16) -0.0239(15) 0.0191(16) -0.0165(18)
C14 0.072(2) 0.0345(14) 0.088(2) 0.0068(14) 0.0385(18) 0.0080(13)
C15 0.0473(15) 0.0442(15) 0.0636(16) 0.0016(12) 0.0247(13) -0.0075(12)
C16 0.083(2) 0.0309(13) 0.0451(14) 0.0071(11) 0.0252(14) -0.0074(13)
C17 0.0419(15) 0.0414(16) 0.105(2) 0.0275(16) 0.0195(16) -0.0104(12)
C18 0.100(3) 0.0275(13) 0.0504(15) 0.0025(11) -0.0141(16) -0.0221(14)
C19 0.075(2) 0.0276(13) 0.0628(17) 0.0084(11) 0.0323(15) 0.0057(12)
C20 0.0515(15) 0.0308(13) 0.0574(15) 0.0180(11) -0.0051(12) -0.0079(11)
C21 0.0329(12) 0.0576(16) 0.0308(11) 0.0145(10) 0.0010(9) 0.0025(11)
C22 0.0391(12) 0.0329(12) 0.0433(12) 0.0112(10) -0.0036(10) 0.0030(10)
C23 0.0299(11) 0.0466(14) 0.0454(13) 0.0075(11) 0.0051(9) 0.0116(10)
C24 0.0236(11) 0.0474(15) 0.0531(14) 0.0043(11) -0.0052(10) -0.0034(10)
C25 0.0364(13) 0.0531(16) 0.0344(12) -0.0052(10) -0.0065(9) 0.0018(11)
B3 0.0302(13) 0.0373(14) 0.0417(14) 0.0102(11) -0.0036(10) -0.0046(10)
B4 0.0346(14) 0.0486(16) 0.0409(14) 0.0080(12) -0.0069(11) -0.0117(12)
B5 0.0285(12) 0.0359(14) 0.0377(13) 0.0030(10) 0.0039(10) -0.0100(10)
B6 0.0278(11) 0.0297(12) 0.0303(11) 0.0030(9) 0.0033(9) -0.0061(9)
B7 0.0271(13) 0.0334(14) 0.0611(17) 0.0029(12) 0.0062(11) 0.0048(10)
B8 0.0274(13) 0.0503(17) 0.068(2) 0.0144(15) -0.0050(13) -0.0020(12)
B9 0.0247(12) 0.0482(17) 0.0557(16) 0.0046(13) 0.0010(11) -0.0065(11)
B10 0.0286(12) 0.0426(15) 0.0397(13) 0.0009(11) 0.0082(10) -0.0070(11)
B11 0.0314(13) 0.0365(14) 0.0416(13) -0.0036(11) 0.0109(10) -0.0027(10)
B12 0.0291(13) 0.0466(17) 0.0677(19) -0.0016(14) 0.0137(13) 0.0010(12)

loop_
_atom_type_symbol
_atom_type_description
_atom_type_scat_dispersion_real
_atom_type_scat_dispersion_imag
_atom_type_scat_source
C C 0.0033 0.0016 'International Tables Vol C Tables 4.2.6.8 and 6.1.1.4'
H H 0.0000 0.0000 'International Tables Vol C Tables 4.2.6.8 and 6.1.1.4'
B B 0.0013 0.0007 'International Tables Vol C Tables 4.2.6.8 and 6.1.1.4'
Si Si 0.0817 0.0704 'International Tables Vol C Tables 4.2.6.8 and 6.1.1.4'
Zr Zr -2.9673 0.5597 'International Tables Vol C Tables 4.2.6.8 and 6.1.1.4'

loop_
_geom_angle_atom_site_label_1
_geom_angle_atom_site_label_2
_geom_angle_atom_site_label_3
_geom_angle
C12 Zr1 C2 78.34(7)
C12 Zr1 C17 104.77(10)
C2 Zr1 C17 139.74(9)
C12 Zr1 C18 133.53(9)
C2 Zr1 C18 119.95(10)
C17 Zr1 C18 32.72(10)
C12 Zr1 C25 137.79(8)
C2 Zr1 C25 107.63(8)
C17 Zr1 C25 96.57(10)
C18 Zr1 C25 80.83(9)
C12 Zr1 C24 118.38(8)
C2 Zr1 C24 136.82(8)
C17 Zr1 C24 77.86(9)
C18 Zr1 C24 78.92(10)
C25 Zr1 C24 32.53(8)
C12 Zr1 C21 112.74(8)
C2 Zr1 C21 83.44(7)
C17 Zr1 C21 128.24(10)
C18 Zr1 C21 111.65(9)
C25 Zr1 C21 32.39(8)
C24 Zr1 C21 53.52(8)
C12 Zr1 C23 88.07(8)
C2 Zr1 C23 124.88(8)
C17 Zr1 C23 95.36(9)
C18 Zr1 C23 108.04(10)
C25 Zr1 C23 53.54(8)
C24 Zr1 C23 32.11(8)
C21 Zr1 C23 53.32(7)
C12 Zr1 C22 84.80(8)
C2 Zr1 C22 92.91(7)
C17 Zr1 C22 127.27(9)
C18 Zr1 C22 131.09(9)
C25 Zr1 C22 53.62(8)
C24 Zr1 C22 53.46(8)
C21 Zr1 C22 32.19(8)
C23 Zr1 C22 32.28(8)
C12 Zr1 C16 80.43(8)
C2 Zr1 C16 114.69(9)
C17 Zr1 C16 31.93(10)
C18 Zr1 C16 53.15(9)
C25 Zr1 C16 128.37(9)
C24 Zr1 C16 107.54(9)
C21 Zr1 C16 160.10(9)
C23 Zr1 C16 115.14(9)
C22 Zr1 C16 144.93(9)
C12 Zr1 C19 121.16(9)
C2 Zr1 C19 90.39(8)
C17 Zr1 C19 53.02(10)
C18 Zr1 C19 31.71(11)
C25 Zr1 C19 100.82(9)
C24 Zr1 C19 109.01(9)
C21 Zr1 C19 123.11(9)
C23 Zr1 C19 139.59(9)
C22 Zr1 C19 153.92(9)
C16 Zr1 C19 52.49(9)
C12 Zr1 C20 90.07(8)
C2 Zr1 C20 87.80(8)
C17 Zr1 C20 52.47(9)
C18 Zr1 C20 52.36(9)
C25 Zr1 C20 131.16(9)
C24 Zr1 C20 128.40(8)
C21 Zr1 C20 153.14(9)
C23 Zr1 C20 145.97(8)
C22 Zr1 C20 174.57(9)
C16 Zr1 C20 31.49(9)
C19 Zr1 C20 31.37(9)
C15 Si1 C14 109.18(14)
C15 Si1 C13 106.30(14)
C14 Si1 C13 108.18(16)
C15 Si1 C12 113.08(11)
C14 Si1 C12 111.64(11)
C13 Si1 C12 108.20(13)
C11 C1 C2 114.94(16)
C11 C1 B6 115.57(18)
C2 C1 B6 61.50(13)
C11 C1 B3 117.99(17)
C2 C1 B3 61.82(14)
B6 C1 B3 113.38(18)
C11 C1 B5 121.26(18)
C2 C1 B5 112.51(16)
B6 C1 B5 62.52(13)
B3 C1 B5 113.85(18)
C11 C1 B4 123.34(18)
C2 C1 B4 112.34(18)
B6 C1 B4 113.37(17)
B3 C1 B4 62.46(15)
B5 C1 B4 62.12(14)
C1 C2 B11 107.66(16)
C1 C2 B7 108.05(17)
B11 C2 B7 61.79(15)
C1 C2 B6 59.47(12)
B11 C2 B6 60.93(14)
B7 C2 B6 110.87(17)
C1 C2 B3 59.36(14)
B11 C2 B3 111.24(17)
B7 C2 B3 61.68(16)
B6 C2 B3 109.65(16)
C1 C2 Zr1 108.42(12)
B11 C2 Zr1 132.65(14)
B7 C2 Zr1 130.46(15)
B6 C2 Zr1 116.16(13)
B3 C2 Zr1 113.14(13)
C1 C11 C12 114.53(18)
C11 C12 Si1 108.24(14)
C11 C12 Zr1 111.83(13)
Si1 C12 Zr1 126.25(11)
C20 C16 C17 107.7(2)
C20 C16 Zr1 75.18(14)
C17 C16 Zr1 72.29(14)
C16 C17 C18 107.7(3)
C16 C17 Zr1 75.77(15)
C18 C17 Zr1 73.79(15)
C19 C18 C17 107.7(3)
C19 C18 Zr1 75.81(15)
C17 C18 Zr1 73.49(15)
C18 C19 C20 108.2(3)
C18 C19 Zr1 72.48(15)
C20 C19 Zr1 75.18(15)
C19 C20 C16 108.7(3)
C19 C20 Zr1 73.45(15)
C16 C20 Zr1 73.33(15)
C22 C21 C25 108.2(2)
C22 C21 Zr1 74.11(12)
C25 C21 Zr1 73.09(13)
C21 C22 C23 107.7(2)
C21 C22 Zr1 73.69(13)
C23 C22 Zr1 73.66(13)
C24 C23 C22 108.4(2)
C24 C23 Zr1 73.63(13)
C22 C23 Zr1 74.06(13)
C23 C24 C25 108.0(2)
C23 C24 Zr1 74.25(13)
C25 C24 Zr1 73.31(13)
C21 C25 C24 107.8(2)
C21 C25 Zr1 74.53(13)
C24 C25 Zr1 74.16(14)
C1 B3 C2 58.82(13)
C1 B3 B8 105.49(19)
C2 B3 B8 106.80(19)
C1 B3 B4 59.09(15)
C2 B3 B4 107.22(18)
B8 B3 B4 59.90(17)
C1 B3 B7 105.14(18)
C2 B3 B7 58.54(14)
B8 B3 B7 60.77(17)
B4 B3 B7 108.4(2)
C1 B4 B5 58.70(13)
C1 B4 B8 104.97(19)
B5 B4 B8 108.7(2)
C1 B4 B9 105.45(18)
B5 B4 B9 60.49(16)
B8 B4 B9 60.59(18)
C1 B4 B3 58.45(14)
B5 B4 B3 107.73(18)
B8 B4 B3 59.88(17)
B9 B4 B3 108.4(2)
C1 B5 B4 59.18(14)
C1 B5 B6 58.60(12)
B4 B5 B6 107.78(18)
C1 B5 B10 104.92(18)
B4 B5 B10 107.9(2)
B6 B5 B10 59.61(14)
C1 B5 B9 105.28(19)
B4 B5 B9 59.80(16)
B6 B5 B9 107.72(19)
B10 B5 B9 60.22(16)
C1 B6 C2 59.03(12)
C1 B6 B11 105.90(17)
C2 B6 B11 59.13(13)
C1 B6 B10 105.67(17)
C2 B6 B10 107.31(17)
B11 B6 B10 60.90(15)
C1 B6 B5 58.88(13)
C2 B6 B5 107.57(16)
B11 B6 B5 109.19(18)
B10 B6 B5 60.29(14)
C2 B7 B11 59.07(14)
C2 B7 B3 59.78(14)
B11 B7 B3 107.56(19)
C2 B7 B12 106.49(19)
B11 B7 B12 60.07(16)
B3 B7 B12 107.3(2)
C2 B7 B8 106.6(2)
B11 B7 B8 108.0(2)
B3 B7 B8 59.30(17)
B12 B7 B8 60.09(17)
B3 B8 B4 60.22(17)
B3 B8 B9 107.9(2)
B4 B8 B9 59.71(17)
B3 B8 B7 59.93(16)
B4 B8 B7 108.01(19)
B9 B8 B7 107.9(2)
B3 B8 B12 107.6(2)
B4 B8 B12 107.5(2)
B9 B8 B12 59.84(17)
B7 B8 B12 59.85(17)
B4 B9 B5 59.70(15)
B4 B9 B10 107.42(18)
B5 B9 B10 59.67(15)
B4 B9 B8 59.70(18)
B5 B9 B8 107.35(19)
B10 B9 B8 107.64(19)
B4 B9 B12 107.89(19)
B5 B9 B12 107.37(19)
B10 B9 B12 59.57(17)
B8 B9 B12 60.38(18)
B6 B10 B12 107.68(18)
B6 B10 B5 60.10(14)
B12 B10 B5 108.3(2)
B6 B10 B11 59.36(14)
B12 B10 B11 60.19(16)
B5 B10 B11 107.83(17)
B6 B10 B9 108.02(18)
B12 B10 B9 60.28(17)
B5 B10 B9 60.11(16)
B11 B10 B9 108.29(19)
C2 B11 B6 59.94(13)
C2 B11 B7 59.15(14)
B6 B11 B7 107.96(18)
C2 B11 B10 107.04(17)
B6 B11 B10 59.74(14)
B7 B11 B10 108.18(19)
C2 B11 B12 106.93(19)
B6 B11 B12 107.55(19)
B7 B11 B12 60.55(16)
B10 B11 B12 59.66(16)
B10 B12 B11 60.15(15)
B10 B12 B9 60.15(16)
B11 B12 B9 108.2(2)
B10 B12 B7 107.65(19)
B11 B12 B7 59.38(15)
B9 B12 B7 108.0(2)
B10 B12 B8 107.6(2)
B11 B12 B8 107.40(19)
B9 B12 B8 59.78(18)
B7 B12 B8 60.05(17)

loop_
_geom_bond_atom_site_label_1
_geom_bond_atom_site_label_2
_geom_bond_distance
Zr1 C12 2.308(2)
Zr1 C2 2.406(2)
Zr1 C17 2.493(2)
Zr1 C18 2.497(3)
Zr1 C25 2.509(2)
Zr1 C24 2.520(2)
Zr1 C21 2.527(2)
Zr1 C23 2.528(2)
Zr1 C22 2.533(2)
Zr1 C16 2.537(2)
Zr1 C19 2.539(3)
Zr1 C20 2.560(2)
Si1 C15 1.864(2)
Si1 C14 1.873(3)
Si1 C13 1.876(3)
Si1 C12 1.881(2)
C1 C11 1.534(3)
C1 C2 1.691(3)
C1 B6 1.699(3)
C1 B3 1.701(3)
C1 B5 1.704(3)
C1 B4 1.713(3)
C2 B11 1.719(3)
C2 B7 1.720(3)
C2 B6 1.733(3)
C2 B3 1.743(3)
C11 C12 1.552(3)
C16 C20 1.383(4)
C16 C17 1.384(4)
C17 C18 1.406(4)
C18 C19 1.376(5)
C19 C20 1.379(4)
C21 C22 1.403(3)
C21 C25 1.405(4)
C22 C23 1.407(3)
C23 C24 1.396(4)
C24 C25 1.408(4)
B3 B8 1.764(4)
B3 B4 1.770(4)
B3 B7 1.775(4)
B4 B5 1.763(4)
B4 B8 1.764(5)
B4 B9 1.765(4)
B5 B6 1.766(3)
B5 B10 1.769(4)
B5 B9 1.777(4)
B6 B11 1.750(4)
B6 B10 1.757(3)
B7 B11 1.766(4)
B7 B12 1.787(4)
B7 B8 1.790(4)
B8 B9 1.780(4)
B8 B12 1.791(5)
B9 B10 1.779(4)
B9 B12 1.781(4)
B10 B12 1.769(4)
B10 B11 1.777(4)
B11 B12 1.778(4)
